data_7031525
loop_
_publ_author_name
'Loh, Claas'
'Seupel, Susanne'
'Koch, Alexander'
'G\"orls, Helmar'
'Krieck, Sven'
'Westerhausen, Matthias'

_publ_section_title
;
 Strong intramolecular calcium-\p interactions with aryl substituents -
 requirements and limitations.
;
_journal_issue 38
_journal_name_full 'Dalton transactions (Cambridge, England : 2003)'
_journal_page_first 14440
_journal_page_last 14449
_journal_paper_doi 10.1039/c4dt00949e
_journal_volume 43
_journal_year 2014
_chemical_formula_moiety 'C26 H33 N3'
_chemical_formula_sum 'C26 H33 N3'
_chemical_formula_weight 387.55
_space_group_IT_number 14
_symmetry_cell_setting monoclinic
_symmetry_space_group_name_Hall '-P 2yn'
_symmetry_space_group_name_H-M 'P 1 21/n 1'
_atom_sites_solution_hydrogens geom
_atom_sites_solution_primary direct
_atom_sites_solution_secondary difmap
_audit_creation_method SHELXL-97
_cell_angle_alpha 90.00
_cell_angle_beta 110.311(1)
_cell_angle_gamma 90.00
_cell_formula_units_Z 4
_cell_length_a 7.8983(2)
_cell_length_b 33.9768(8)
_cell_length_c 8.7134(2)
_cell_measurement_reflns_used 15947
_cell_measurement_temperature 133(2)
_cell_measurement_theta_max 27.48
_cell_measurement_theta_min 2.40
_cell_volume 2192.93(9)
_computing_cell_refinement DENZO
_computing_data_collection COLLECT
_computing_data_reduction DENZO
_computing_molecular_graphics SHELXTL/PC
_computing_publication_material SHELXL-97
_computing_structure_refinement 'SHELXL-97 (Sheldrick, 2008)'
_computing_structure_solution 'SHELXS-97 (Sheldrick, 2008)'
_diffrn_ambient_temperature 133(2)
_diffrn_measured_fraction_theta_full 0.987
_diffrn_measured_fraction_theta_max 0.987
_diffrn_measurement_device_type KappaCCD
_diffrn_measurement_method 'phi- + omega-scan'
_diffrn_radiation_monochromator graphite
_diffrn_radiation_source 'fine-focus sealed tube'
_diffrn_radiation_type MoK\a
_diffrn_radiation_wavelength 0.71073
_diffrn_reflns_av_R_equivalents 0.0201
_diffrn_reflns_av_sigmaI/netI 0.0187
_diffrn_reflns_limit_h_max 10
_diffrn_reflns_limit_h_min -10
_diffrn_reflns_limit_k_max 44
_diffrn_reflns_limit_k_min -44
_diffrn_reflns_limit_l_max 11
_diffrn_reflns_limit_l_min -11
_diffrn_reflns_number 15947
_diffrn_reflns_theta_full 27.48
_diffrn_reflns_theta_max 27.48
_diffrn_reflns_theta_min 2.40
_exptl_absorpt_coefficient_mu 0.069
_exptl_absorpt_correction_type none
_exptl_crystal_colour colourless
_exptl_crystal_density_diffrn 1.174
_exptl_crystal_density_method 'not measured'
_exptl_crystal_description prism
_exptl_crystal_F_000 840
_exptl_crystal_size_max 0.068
_exptl_crystal_size_mid 0.062
_exptl_crystal_size_min 0.054
_refine_diff_density_max 0.311
_refine_diff_density_min -0.225
_refine_diff_density_rms 0.041
_refine_ls_extinction_method none
_refine_ls_goodness_of_fit_ref 1.058
_refine_ls_hydrogen_treatment refall
_refine_ls_matrix_type full
_refine_ls_number_parameters 394
_refine_ls_number_reflns 4975
_refine_ls_number_restraints 0
_refine_ls_restrained_S_all 1.058
_refine_ls_R_factor_all 0.0436
_refine_ls_R_factor_gt 0.0399
_refine_ls_shift/su_max 0.000
_refine_ls_shift/su_mean 0.000
_refine_ls_structure_factor_coef Fsqd
_refine_ls_weighting_details 'calc w=1/[\s^2^(Fo^2^)+(0.0528P)^2^+0.7182P] where P=(Fo^2^+2Fc^2^)/3'
_refine_ls_weighting_scheme calc
_refine_ls_wR_factor_gt 0.1035
_refine_ls_wR_factor_ref 0.1069
_reflns_number_gt 4591
_reflns_number_total 4975
_reflns_threshold_expression >2sigma(I)
_cod_data_source_file c4dt00949e2.cif
_cod_data_source_block FO4996
_cod_depositor_comments 'Adding full bibliography for 7031525--7031529.cif.'
_cod_original_sg_symbol_H-M 'P 21/n'
_cod_database_code 7031525

loop_
_symmetry_equiv_pos_as_xyz
'x, y, z'
'-x+1/2, y+1/2, -z+1/2'
'-x, -y, -z'
'x-1/2, -y-1/2, z-1/2'

loop_
_atom_site_label
_atom_site_type_symbol
_atom_site_fract_x
_atom_site_fract_y
_atom_site_fract_z
_atom_site_U_iso_or_equiv
_atom_site_adp_type
_atom_site_occupancy
_atom_site_symmetry_multiplicity
_atom_site_calc_flag
N1 N 0.55049(12) 0.08505(3) 0.49472(10) 0.01742(18) Uani 1 1 d
H1N1 H 0.4548(19) 0.0768(4) 0.5153(16) 0.021(3) Uiso 1 1 d
N2 N 0.68301(11) 0.13016(2) 0.38075(10) 0.01660(18) Uani 1 1 d
C1 C 0.54008(13) 0.11919(3) 0.40631(11) 0.0157(2) Uani 1 1 d
C2 C 0.35285(13) 0.13991(3) 0.35226(12) 0.0177(2) Uani 1 1 d
N3 N 0.49815(12) 0.02712(3) 0.67777(11) 0.01948(19) Uani 1 1 d
C3 C 0.27807(15) 0.14490(3) 0.16532(13) 0.0227(2) Uani 1 1 d
H3C H 0.3598(18) 0.1611(4) 0.1276(16) 0.024(3) Uiso 1 1 d
H3B H 0.2611(19) 0.1194(4) 0.1083(18) 0.031(4) Uiso 1 1 d
H3A H 0.160(2) 0.1584(4) 0.1337(17) 0.028(3) Uiso 1 1 d
C4 C 0.37479(15) 0.18077(3) 0.43189(14) 0.0215(2) Uani 1 1 d
H4B H 0.4580(19) 0.1977(4) 0.3980(17) 0.027(3) Uiso 1 1 d
H4C H 0.256(2) 0.1945(4) 0.3976(18) 0.031(4) Uiso 1 1 d
H4A H 0.4205(19) 0.1790(4) 0.5519(18) 0.028(3) Uiso 1 1 d
C5 C 0.21202(14) 0.11715(3) 0.40268(14) 0.0213(2) Uani 1 1 d
H5C H 0.2473(18) 0.1146(4) 0.5238(17) 0.025(3) Uiso 1 1 d
H5B H 0.1900(19) 0.0901(4) 0.3544(17) 0.027(3) Uiso 1 1 d
H5A H 0.0963(19) 0.1322(4) 0.3634(17) 0.027(3) Uiso 1 1 d
C6 C 0.69939(13) 0.06095(3) 0.57037(12) 0.0170(2) Uani 1 1 d
C7 C 0.86848(15) 0.06417(3) 0.55802(14) 0.0234(2) Uani 1 1 d
H7 H 0.8913(19) 0.0840(4) 0.4918(17) 0.029(3) Uiso 1 1 d
C8 C 1.00758(16) 0.03754(4) 0.64178(16) 0.0290(3) Uani 1 1 d
H8 H 1.125(2) 0.0402(5) 0.6282(18) 0.036(4) Uiso 1 1 d
C9 C 0.98018(15) 0.00820(3) 0.73778(15) 0.0263(2) Uani 1 1 d
H9 H 1.076(2) -0.0106(4) 0.7969(18) 0.032(4) Uiso 1 1 d
C10 C 0.80888(14) 0.00396(3) 0.75395(12) 0.0190(2) Uani 1 1 d
C11 C 0.77184(15) -0.02513(3) 0.85373(13) 0.0220(2) Uani 1 1 d
H11 H 0.870(2) -0.0424(4) 0.9161(18) 0.031(4) Uiso 1 1 d
C12 C 0.60337(16) -0.02765(3) 0.86266(14) 0.0244(2) Uani 1 1 d
H12 H 0.573(2) -0.0469(5) 0.9311(19) 0.035(4) Uiso 1 1 d
C13 C 0.46997(15) -0.00099(3) 0.77069(14) 0.0238(2) Uani 1 1 d
H13 H 0.3497(19) -0.0028(4) 0.7737(16) 0.026(3) Uiso 1 1 d
C14 C 0.66679(13) 0.03002(3) 0.66918(12) 0.0165(2) Uani 1 1 d
C15 C 0.71914(13) 0.16304(3) 0.29974(12) 0.0166(2) Uani 1 1 d
C16 C 0.70237(14) 0.15959(3) 0.13330(12) 0.0190(2) Uani 1 1 d
C17 C 0.76298(15) 0.19056(3) 0.06061(14) 0.0246(2) Uani 1 1 d
H17 H 0.753(2) 0.1884(4) -0.0555(18) 0.032(4) Uiso 1 1 d
C18 C 0.84168(16) 0.22372(3) 0.14920(15) 0.0275(2) Uani 1 1 d
H18 H 0.884(2) 0.2451(4) 0.0959(18) 0.035(4) Uiso 1 1 d
C19 C 0.86216(15) 0.22631(3) 0.31370(15) 0.0248(2) Uani 1 1 d
H19 H 0.9205(19) 0.2494(4) 0.3759(17) 0.027(3) Uiso 1 1 d
C20 C 0.80335(14) 0.19637(3) 0.39228(13) 0.0193(2) Uani 1 1 d
C21 C 0.62946(15) 0.12188(3) 0.03968(12) 0.0209(2) Uani 1 1 d
H21 H 0.5508(19) 0.1092(4) 0.0926(17) 0.027(3) Uiso 1 1 d
C22 C 0.5138(2) 0.12856(4) -0.13936(15) 0.0344(3) Uani 1 1 d
H22C H 0.587(2) 0.1378(5) -0.205(2) 0.046(4) Uiso 1 1 d
H22B H 0.415(2) 0.1488(5) -0.151(2) 0.048(5) Uiso 1 1 d
H22A H 0.456(2) 0.1030(5) -0.193(2) 0.050(5) Uiso 1 1 d
C23 C 0.78292(17) 0.09308(4) 0.05193(16) 0.0306(3) Uani 1 1 d
H23A H 0.732(2) 0.0676(5) -0.009(2) 0.041(4) Uiso 1 1 d
H23B H 0.853(2) 0.0863(5) 0.172(2) 0.041(4) Uiso 1 1 d
H23C H 0.866(2) 0.1048(5) -0.002(2) 0.042(4) Uiso 1 1 d
C24 C 0.83760(15) 0.19820(3) 0.57514(13) 0.0223(2) Uani 1 1 d
H24 H 0.7427(18) 0.1821(4) 0.5956(16) 0.022(3) Uiso 1 1 d
C25 C 1.02071(17) 0.17978(4) 0.67279(15) 0.0319(3) Uani 1 1 d
H25C H 1.042(2) 0.1815(5) 0.792(2) 0.043(4) Uiso 1 1 d
H25B H 1.120(2) 0.1953(5) 0.653(2) 0.046(4) Uiso 1 1 d
H25A H 1.028(2) 0.1517(5) 0.6400(19) 0.039(4) Uiso 1 1 d
C26 C 0.8257(2) 0.23988(4) 0.63664(18) 0.0345(3) Uani 1 1 d
H26C H 0.929(2) 0.2562(5) 0.6324(19) 0.039(4) Uiso 1 1 d
H26B H 0.829(2) 0.2383(5) 0.752(2) 0.039(4) Uiso 1 1 d
H26A H 0.711(2) 0.2532(5) 0.569(2) 0.047(4) Uiso 1 1 d

loop_
_atom_site_aniso_label
_atom_site_aniso_U_11
_atom_site_aniso_U_22
_atom_site_aniso_U_33
_atom_site_aniso_U_23
_atom_site_aniso_U_13
_atom_site_aniso_U_12
N1 0.0152(4) 0.0181(4) 0.0198(4) 0.0038(3) 0.0071(3) 0.0016(3)
N2 0.0175(4) 0.0157(4) 0.0161(4) 0.0008(3) 0.0052(3) -0.0001(3)
C1 0.0175(5) 0.0148(4) 0.0137(4) -0.0013(3) 0.0040(3) 0.0004(3)
C2 0.0164(5) 0.0180(5) 0.0186(5) 0.0019(4) 0.0059(4) 0.0023(4)
N3 0.0186(4) 0.0188(4) 0.0219(4) 0.0006(3) 0.0081(3) -0.0009(3)
C3 0.0196(5) 0.0278(6) 0.0188(5) 0.0036(4) 0.0044(4) 0.0045(4)
C4 0.0211(5) 0.0184(5) 0.0254(5) 0.0009(4) 0.0088(4) 0.0034(4)
C5 0.0171(5) 0.0228(5) 0.0241(5) 0.0025(4) 0.0072(4) 0.0012(4)
C6 0.0176(5) 0.0162(4) 0.0165(4) 0.0005(4) 0.0052(4) 0.0017(4)
C7 0.0211(5) 0.0233(5) 0.0278(5) 0.0088(4) 0.0111(4) 0.0039(4)
C8 0.0198(5) 0.0316(6) 0.0386(6) 0.0126(5) 0.0141(5) 0.0064(4)
C9 0.0206(5) 0.0259(5) 0.0330(6) 0.0101(5) 0.0102(4) 0.0074(4)
C10 0.0205(5) 0.0169(5) 0.0196(5) 0.0009(4) 0.0069(4) 0.0015(4)
C11 0.0251(5) 0.0174(5) 0.0231(5) 0.0031(4) 0.0080(4) 0.0030(4)
C12 0.0289(6) 0.0192(5) 0.0272(5) 0.0051(4) 0.0125(5) -0.0010(4)
C13 0.0214(5) 0.0236(5) 0.0287(6) 0.0038(4) 0.0118(4) -0.0012(4)
C14 0.0179(5) 0.0156(4) 0.0158(4) -0.0014(4) 0.0055(4) 0.0000(4)
C15 0.0150(4) 0.0158(4) 0.0196(5) 0.0029(4) 0.0066(4) 0.0026(3)
C16 0.0175(5) 0.0202(5) 0.0195(5) 0.0030(4) 0.0067(4) 0.0031(4)
C17 0.0265(5) 0.0261(5) 0.0235(5) 0.0069(4) 0.0115(4) 0.0035(4)
C18 0.0290(6) 0.0219(5) 0.0360(6) 0.0096(5) 0.0167(5) 0.0007(4)
C19 0.0230(5) 0.0180(5) 0.0341(6) 0.0001(4) 0.0110(5) -0.0023(4)
C20 0.0168(5) 0.0176(5) 0.0237(5) -0.0007(4) 0.0074(4) 0.0012(4)
C21 0.0213(5) 0.0233(5) 0.0172(5) -0.0010(4) 0.0057(4) 0.0014(4)
C22 0.0378(7) 0.0384(7) 0.0197(5) -0.0013(5) 0.0005(5) 0.0065(6)
C23 0.0269(6) 0.0265(6) 0.0341(6) -0.0063(5) 0.0052(5) 0.0050(5)
C24 0.0215(5) 0.0221(5) 0.0235(5) -0.0057(4) 0.0081(4) -0.0031(4)
C25 0.0277(6) 0.0401(7) 0.0243(6) -0.0034(5) 0.0045(5) 0.0038(5)
C26 0.0405(7) 0.0275(6) 0.0390(7) -0.0132(5) 0.0182(6) -0.0033(5)

loop_
_atom_type_symbol
_atom_type_description
_atom_type_scat_dispersion_real
_atom_type_scat_dispersion_imag
_atom_type_scat_source
C C 0.0033 0.0016 'International Tables Vol C Tables 4.2.6.8 and 6.1.1.4'
H H 0.0000 0.0000 'International Tables Vol C Tables 4.2.6.8 and 6.1.1.4'
N N 0.0061 0.0033 'International Tables Vol C Tables 4.2.6.8 and 6.1.1.4'

loop_
_geom_angle_atom_site_label_1
_geom_angle_atom_site_label_2
_geom_angle_atom_site_label_3
_geom_angle
C1 N1 C6 129.35(9)
C1 N1 H1N1 119.5(9)
C6 N1 H1N1 111.0(9)
C1 N2 C15 131.71(9)
N2 C1 N1 117.20(9)
N2 C1 C2 128.22(9)
N1 C1 C2 114.57(8)
C4 C2 C3 108.71(8)
C4 C2 C5 107.75(9)
C3 C2 C5 107.94(8)
C4 C2 C1 109.04(8)
C3 C2 C1 110.24(8)
C5 C2 C1 113.05(8)
C13 N3 C14 117.50(9)
C2 C3 H3C 111.1(8)
C2 C3 H3B 111.8(8)
H3C C3 H3B 108.3(12)
C2 C3 H3A 108.9(8)
H3C C3 H3A 108.1(11)
H3B C3 H3A 108.6(12)
C2 C4 H4B 111.8(8)
C2 C4 H4C 109.9(8)
H4B C4 H4C 107.1(12)
C2 C4 H4A 111.5(8)
H4B C4 H4A 108.4(12)
H4C C4 H4A 107.9(12)
C2 C5 H5C 112.4(8)
C2 C5 H5B 112.3(8)
H5C C5 H5B 108.1(11)
C2 C5 H5A 108.1(8)
H5C C5 H5A 107.0(11)
H5B C5 H5A 108.7(11)
C7 C6 N1 126.56(9)
C7 C6 C14 118.93(9)
N1 C6 C14 114.51(9)
C6 C7 C8 120.54(10)
C6 C7 H7 120.0(9)
C8 C7 H7 119.5(9)
C9 C8 C7 121.52(11)
C9 C8 H8 120.0(9)
C7 C8 H8 118.5(9)
C8 C9 C10 119.70(10)
C8 C9 H9 122.3(9)
C10 C9 H9 118.0(9)
C11 C10 C9 122.81(9)
C11 C10 C14 117.50(9)
C9 C10 C14 119.69(9)
C12 C11 C10 119.62(10)
C12 C11 H11 122.3(9)
C10 C11 H11 118.0(9)
C11 C12 C13 118.65(10)
C11 C12 H12 122.0(9)
C13 C12 H12 119.3(9)
N3 C13 C12 124.18(10)
N3 C13 H13 116.2(8)
C12 C13 H13 119.6(8)
N3 C14 C10 122.52(9)
N3 C14 C6 117.86(9)
C10 C14 C6 119.62(9)
N2 C15 C16 119.15(9)
N2 C15 C20 119.22(9)
C16 C15 C20 120.56(9)
C17 C16 C15 118.56(10)
C17 C16 C21 121.15(10)
C15 C16 C21 120.19(9)
C18 C17 C16 121.23(10)
C18 C17 H17 119.4(9)
C16 C17 H17 119.3(9)
C17 C18 C19 119.74(10)
C17 C18 H18 119.9(9)
C19 C18 H18 120.4(9)
C18 C19 C20 121.46(10)
C18 C19 H19 119.3(8)
C20 C19 H19 119.3(8)
C19 C20 C15 118.38(10)
C19 C20 C24 121.10(9)
C15 C20 C24 120.44(9)
C16 C21 C22 113.82(9)
C16 C21 C23 110.95(9)
C22 C21 C23 110.13(10)
C16 C21 H21 107.4(8)
C22 C21 H21 106.9(8)
C23 C21 H21 107.3(8)
C21 C22 H22C 111.9(10)
C21 C22 H22B 111.8(10)
H22C C22 H22B 107.8(14)
C21 C22 H22A 110.9(10)
H22C C22 H22A 105.3(14)
H22B C22 H22A 108.9(14)
C21 C23 H23A 110.0(9)
C21 C23 H23B 110.5(9)
H23A C23 H23B 108.3(13)
C21 C23 H23C 109.9(9)
H23A C23 H23C 107.3(13)
H23B C23 H23C 110.7(13)
C20 C24 C26 113.23(10)
C20 C24 C25 110.78(9)
C26 C24 C25 110.15(10)
C20 C24 H24 107.1(8)
C26 C24 H24 107.8(8)
C25 C24 H24 107.5(8)
C24 C25 H25C 109.9(9)
C24 C25 H25B 109.3(10)
H25C C25 H25B 106.9(14)
C24 C25 H25A 111.4(9)
H25C C25 H25A 110.3(13)
H25B C25 H25A 108.8(13)
C24 C26 H26C 110.6(9)
C24 C26 H26B 108.7(9)
H26C C26 H26B 109.2(13)
C24 C26 H26A 111.5(10)
H26C C26 H26A 108.1(13)
H26B C26 H26A 108.7(13)

loop_
_geom_bond_atom_site_label_1
_geom_bond_atom_site_label_2
_geom_bond_distance
N1 C1 1.3789(13)
N1 C6 1.3965(12)
N1 H1N1 0.881(14)
N2 C1 1.2796(13)
N2 C15 1.4027(12)
C1 C2 1.5559(13)
C2 C4 1.5348(14)
C2 C3 1.5372(14)
C2 C5 1.5386(14)
N3 C13 1.3201(14)
N3 C14 1.3633(13)
C3 H3C 0.988(14)
C3 H3B 0.985(15)
C3 H3A 0.988(14)
C4 H4B 0.991(15)
C4 H4C 0.999(15)
C4 H4A 0.983(15)
C5 H5C 0.998(14)
C5 H5B 1.002(14)
C5 H5A 0.999(14)
C6 C7 1.3809(15)
C6 C14 1.4374(13)
C7 C8 1.4146(15)
C7 H7 0.944(14)
C8 C9 1.3660(16)
C8 H8 0.980(16)
C9 C10 1.4155(15)
C9 H9 0.989(15)
C10 C11 1.4125(14)
C10 C14 1.4190(14)
C11 C12 1.3622(16)
C11 H11 0.975(15)
C12 C13 1.4094(16)
C12 H12 0.968(16)
C13 H13 0.962(14)
C15 C16 1.4146(14)
C15 C20 1.4153(14)
C16 C17 1.3957(15)
C16 C21 1.5207(14)
C17 C18 1.3850(17)
C17 H17 0.989(15)
C18 C19 1.3883(17)
C18 H18 0.979(15)
C19 C20 1.3928(15)
C19 H19 0.974(14)
C20 C24 1.5221(15)
C21 C22 1.5265(15)
C21 C23 1.5324(15)
C21 H21 0.991(14)
C22 H22C 0.993(18)
C22 H22B 1.016(18)
C22 H22A 1.018(18)
C23 H23A 1.022(16)
C23 H23B 1.027(16)
C23 H23C 1.012(17)
C24 C26 1.5288(16)
C24 C25 1.5339(16)
C24 H24 0.993(13)
C25 H25C 0.998(17)
C25 H25B 1.008(18)
C25 H25A 1.002(16)
C26 H26C 0.997(16)
C26 H26B 1.000(16)
C26 H26A 1.001(18)
